data_2213719
loop_
_publ_author_name
'Sabino, Jos\'e R.'
'Vencato, Ivo'
'Bastos, Rodrigo M.'
'Cunha, Silvio'

_publ_section_title
;Ethyl
 1-(2-hydroxyethyl)-6-methyl-2-phenyl-4-thioxo-1,4-dihydropyrimidine-5-carboxylate
;
_journal_coeditor_code CF2102
_journal_issue 6
_journal_name_full 'Acta Crystallographica Section E'
_journal_page_first o2851
_journal_page_last o2851
_journal_paper_doi 10.1107/S1600536807019952
_journal_volume 63
_journal_year 2007
_chemical_formula_iupac 'C16 H18 N2 O3 S'
_chemical_formula_moiety 'C16 H18 N2 O3 S'
_chemical_formula_sum 'C16 H18 N2 O3 S'
_chemical_formula_weight 318.39
_chemical_name_systematic
;
ethyl 1-(2-hydroxyethyl)-6-methyl-2-phenyl-4-thioxo-1,4-dihydropyrimidine-
5-carboxylate
;
_space_group_IT_number 2
_symmetry_cell_setting triclinic
_symmetry_space_group_name_Hall '-P 1'
_symmetry_space_group_name_H-M 'P -1'
_audit_creation_method 'WinGX routine CIF_UPDATE'
_cell_angle_alpha 60.317(15)
_cell_angle_beta 74.555(16)
_cell_angle_gamma 69.765(16)
_cell_formula_units_Z 2
_cell_length_a 8.2262(15)
_cell_length_b 11.0683(18)
_cell_length_c 11.112(2)
_cell_measurement_reflns_used 25
_cell_measurement_temperature 297(2)
_cell_measurement_theta_max 50.64
_cell_measurement_theta_min 16.41
_cell_volume 819.1(3)
_computing_cell_refinement CAD-4-PC
_computing_data_collection 'CAD-4-PC (Enraf--Nonius, 1993)'
_computing_data_reduction 'XCAD4 (Harms & Wocadlo, 1995)'
_computing_molecular_graphics 'ORTEP-3 (Farrugia, 1997) and PLATON (Spek, 2003)'
_computing_publication_material 'WinGX (Farrugia, 1999)'
_computing_structure_refinement 'SHELXL97 (Sheldrick, 1997)'
_computing_structure_solution 'SHELXS97 (Sheldrick, 1997)'
_diffrn_measured_fraction_theta_full 0.971
_diffrn_measured_fraction_theta_max 0.971
_diffrn_measurement_device '\k-geometry diffractometer'
_diffrn_measurement_device_type 'Enraf--Nonius CAD-4'
_diffrn_measurement_method 'non-profiled \w/2\q'
_diffrn_radiation_type CuK\a
_diffrn_radiation_wavelength 1.5418
_diffrn_reflns_av_R_equivalents 0.0246
_diffrn_reflns_limit_h_max 9
_diffrn_reflns_limit_h_min -9
_diffrn_reflns_limit_k_max 13
_diffrn_reflns_limit_k_min -11
_diffrn_reflns_limit_l_max 13
_diffrn_reflns_limit_l_min 0
_diffrn_reflns_number 2997
_diffrn_reflns_theta_full 67.07
_diffrn_reflns_theta_max 67.07
_diffrn_reflns_theta_min 4.61
_diffrn_standards_decay_% 1
_diffrn_standards_interval_time 120
_diffrn_standards_number 2
_exptl_absorpt_coefficient_mu 1.875
_exptl_absorpt_correction_T_max 0.6855
_exptl_absorpt_correction_T_min 0.5974
_exptl_absorpt_correction_type psi-scan
_exptl_absorpt_process_details '(North <i>et al.</i>,  1968)'
_exptl_crystal_colour yellow
_exptl_crystal_density_diffrn 1.291
_exptl_crystal_density_method 'not measured'
_exptl_crystal_description prism
_exptl_crystal_F_000 336
_exptl_crystal_size_max 0.35
_exptl_crystal_size_mid 0.3
_exptl_crystal_size_min 0.2
_refine_diff_density_max 0.334
_refine_diff_density_min -0.384
_refine_ls_extinction_coef 0.181(8)
_refine_ls_extinction_expression Fc^*^=kFc[1+0.001xFc^2^\l^3^/sin(2\q)]^-1/4^
_refine_ls_extinction_method SHELXL97
_refine_ls_goodness_of_fit_ref 1.182
_refine_ls_hydrogen_treatment constr
_refine_ls_matrix_type full
_refine_ls_number_parameters 203
_refine_ls_number_reflns 2837
_refine_ls_number_restraints 0
_refine_ls_restrained_S_all 1.182
_refine_ls_R_factor_gt 0.0609
_refine_ls_shift/su_max 0
_refine_ls_structure_factor_coef Fsqd
_refine_ls_weighting_details 'calc w=1/[\s^2^(Fo^2^)+(0.0886P)^2^+0.1677P] where P=(Fo^2^+2Fc^2^)/3'
_refine_ls_weighting_scheme calc
_refine_ls_wR_factor_ref 0.1563
_reflns_number_gt 2630
_reflns_number_total 2837
_reflns_threshold_expression I>2\s(I)
_cod_data_source_file cf2102.cif
_cod_data_source_block I
_cod_database_code 2213719
_cod_database_fobs_code 2213719

loop_
_symmetry_equiv_pos_as_xyz
'x, y, z'
'-x, -y, -z'

loop_
_atom_site_type_symbol
_atom_site_label
_atom_site_fract_x
_atom_site_fract_y
_atom_site_fract_z
_atom_site_U_iso_or_equiv
_atom_site_adp_type
_atom_site_calc_flag
_atom_site_refinement_flags
_atom_site_occupancy
S S 0.87159(7) 0.12970(7) 0.20413(8) 0.0745(3) Uani d . 1
N N1 0.30304(19) 0.27798(15) 0.30438(15) 0.0430(4) Uani d . 1
C C2 0.4169(2) 0.35827(18) 0.27024(18) 0.0430(4) Uani d . 1
N N3 0.5847(2) 0.31579(16) 0.24112(17) 0.0495(4) Uani d . 1
C C4 0.6574(3) 0.1819(2) 0.2448(2) 0.0488(5) Uani d . 1
C C5 0.5435(2) 0.09323(18) 0.28549(18) 0.0456(5) Uani d . 1
C C6 0.3693(2) 0.13928(18) 0.31766(18) 0.0449(4) Uani d . 1
C C7 0.3467(2) 0.50303(18) 0.2683(2) 0.0468(5) Uani d . 1
C C8 0.3321(3) 0.5140(2) 0.3891(2) 0.0645(6) Uani d . 1
H H8 0.3674 0.4323 0.4703 0.077 Uiso calc R 1
C C9 0.2646(4) 0.6472(3) 0.3889(3) 0.0757(7) Uani d . 1
H H9 0.2532 0.6551 0.4705 0.091 Uiso calc R 1
C C10 0.2147(4) 0.7674(3) 0.2692(3) 0.0799(8) Uani d . 1
H H10 0.1683 0.8566 0.2698 0.096 Uiso calc R 1
C C11 0.2326(4) 0.7569(2) 0.1498(3) 0.0876(9) Uani d . 1
H H11 0.1994 0.8392 0.0685 0.105 Uiso calc R 1
C C12 0.2999(4) 0.6243(2) 0.1476(2) 0.0686(6) Uani d . 1
H H12 0.3132 0.6177 0.0652 0.082 Uiso calc R 1
C C13 0.2481(3) 0.0445(2) 0.3715(3) 0.0632(6) Uani d . 1
H H13A 0.3096 -0.0439 0.3656 0.095 Uiso calc R 1
H H13B 0.1524 0.0924 0.3165 0.095 Uiso calc R 1
H H13C 0.2045 0.0243 0.4669 0.095 Uiso calc R 1
C C14 0.6211(3) -0.0571(2) 0.2998(2) 0.0520(5) Uani d . 1
O O15 0.6649(3) -0.15931(16) 0.40618(18) 0.0888(7) Uani d . 1
O O16 0.63106(19) -0.06239(13) 0.18248(14) 0.0546(4) Uani d . 1
C C17 0.7073(3) -0.2034(2) 0.1833(2) 0.0651(6) Uani d . 1
H H17A 0.6387 -0.2702 0.2507 0.078 Uiso calc R 1
H H17B 0.8254 -0.2418 0.208 0.078 Uiso calc R 1
C C18 0.7075(4) -0.1824(3) 0.0412(3) 0.0876(9) Uani d . 1
H H18A 0.7589 -0.2726 0.037 0.131 Uiso calc R 1
H H18B 0.7738 -0.1147 -0.0246 0.131 Uiso calc R 1
H H18C 0.5897 -0.1462 0.0188 0.131 Uiso calc R 1
C C19 0.1130(2) 0.3349(2) 0.3320(2) 0.0515(5) Uani d . 1
H H19A 0.0928 0.4045 0.3667 0.062 Uiso calc R 1
H H19B 0.0628 0.2568 0.4035 0.062 Uiso calc R 1
C C20 0.0236(3) 0.4058(2) 0.2020(3) 0.0636(6) Uani d . 1
H H20A 0.0689 0.487 0.1312 0.076 Uiso calc R 1
H H20B 0.0452 0.3377 0.1651 0.076 Uiso calc R 1
O O21 -0.1572(2) 0.45270(19) 0.2374(3) 0.0871(6) Uani d . 1
H H21 -0.21 0.4136 0.2198 0.131 Uiso calc R 1

loop_
_atom_site_aniso_label
_atom_site_aniso_U_11
_atom_site_aniso_U_22
_atom_site_aniso_U_33
_atom_site_aniso_U_12
_atom_site_aniso_U_13
_atom_site_aniso_U_23
S 0.0453(4) 0.0706(4) 0.1179(6) 0.0022(3) -0.0192(3) -0.0558(4)
N1 0.0458(8) 0.0357(8) 0.0484(8) -0.0048(6) -0.0136(6) -0.0191(6)
C2 0.0487(10) 0.0354(9) 0.0458(9) -0.0077(7) -0.0110(7) -0.0181(8)
N3 0.0491(9) 0.0390(8) 0.0632(10) -0.0073(6) -0.0104(7) -0.0255(7)
C4 0.0513(10) 0.0429(10) 0.0552(10) -0.0033(8) -0.0176(8) -0.0242(8)
C5 0.0572(11) 0.0347(9) 0.0467(10) -0.0034(7) -0.0190(7) -0.0185(8)
C6 0.0565(10) 0.0351(9) 0.0466(9) -0.0073(7) -0.0192(7) -0.0172(8)
C7 0.0478(10) 0.0353(9) 0.0580(11) -0.0076(7) -0.0078(8) -0.0226(8)
C8 0.0837(15) 0.0487(11) 0.0625(13) -0.0103(10) -0.0110(10) -0.0287(10)
C9 0.0861(17) 0.0671(15) 0.0901(17) -0.0139(12) -0.0023(13) -0.0545(14)
C10 0.0803(16) 0.0480(13) 0.124(2) 0.0007(11) -0.0272(15) -0.0513(15)
C11 0.120(2) 0.0358(11) 0.105(2) -0.0075(12) -0.0478(17) -0.0210(12)
C12 0.0980(18) 0.0420(11) 0.0653(13) -0.0137(11) -0.0219(12) -0.0202(10)
C13 0.0647(13) 0.0467(11) 0.0855(15) -0.0147(9) -0.0221(11) -0.0281(11)
C14 0.0648(12) 0.0380(10) 0.0541(11) -0.0025(8) -0.0212(8) -0.0211(9)
O15 0.1527(19) 0.0406(8) 0.0626(10) 0.0108(9) -0.0489(10) -0.0206(8)
O16 0.0703(9) 0.0381(7) 0.0556(8) 0.0038(6) -0.0226(6) -0.0250(6)
C17 0.0788(15) 0.0417(11) 0.0746(14) 0.0060(9) -0.0219(11) -0.0334(10)
C18 0.119(2) 0.0667(15) 0.0732(15) 0.0008(15) -0.0080(14) -0.0458(13)
C19 0.0454(10) 0.0467(10) 0.0645(12) -0.0078(8) -0.0085(8) -0.0278(9)
C20 0.0557(12) 0.0510(11) 0.0833(15) -0.0028(9) -0.0277(10) -0.0268(11)
O21 0.0531(9) 0.0676(10) 0.1593(18) 0.0065(7) -0.0400(10) -0.0650(12)

loop_
_atom_type_symbol
_atom_type_description
_atom_type_scat_dispersion_real
_atom_type_scat_dispersion_imag
_atom_type_scat_source
C C 0.0181 0.0091 'International Tables Vol C Tables 4.2.6.8 and 6.1.1.4'
H H 0 0 'International Tables Vol C Tables 4.2.6.8 and 6.1.1.4'
N N 0.0311 0.018 'International Tables Vol C Tables 4.2.6.8 and 6.1.1.4'
O O 0.0492 0.0322 'International Tables Vol C Tables 4.2.6.8 and 6.1.1.4'
S S 0.3331 0.5567 'International Tables Vol C Tables 4.2.6.8 and 6.1.1.4'

loop_
_geom_angle_atom_site_label_1
_geom_angle_atom_site_label_2
_geom_angle_atom_site_label_3
_geom_angle
C2 N1 C6 118.59(15)
C2 N1 C19 121.19(14)
C6 N1 C19 120.19(15)
N3 C2 N1 124.07(15)
N3 C2 C7 117.36(15)
N1 C2 C7 118.55(15)
C2 N3 C4 119.96(16)
N3 C4 C5 117.43(17)
N3 C4 S 119.70(15)
C5 C4 S 122.87(15)
C6 C5 C4 121.37(16)
C6 C5 C14 120.09(17)
C4 C5 C14 118.46(17)
C5 C6 N1 118.38(16)
C5 C6 C13 122.62(17)
N1 C6 C13 118.97(17)
C12 C7 C8 120.04(18)
C12 C7 C2 120.84(17)
C8 C7 C2 119.11(17)
C7 C8 C9 119.5(2)
C7 C8 H8 120.2
C9 C8 H8 120.2
C10 C9 C8 120.2(2)
C10 C9 H9 119.9
C8 C9 H9 119.9
C11 C10 C9 120.2(2)
C11 C10 H10 119.9
C9 C10 H10 119.9
C10 C11 C12 120.6(2)
C10 C11 H11 119.7
C12 C11 H11 119.7
C7 C12 C11 119.4(2)
C7 C12 H12 120.3
C11 C12 H12 120.3
C6 C13 H13A 109.5
C6 C13 H13B 109.5
H13A C13 H13B 109.5
C6 C13 H13C 109.5
H13A C13 H13C 109.5
H13B C13 H13C 109.5
O15 C14 O16 124.43(17)
O15 C14 C5 123.69(18)
O16 C14 C5 111.86(15)
C14 O16 C17 116.71(15)
O16 C17 C18 106.96(17)
O16 C17 H17A 110.3
C18 C17 H17A 110.3
O16 C17 H17B 110.3
C18 C17 H17B 110.3
H17A C17 H17B 108.6
C17 C18 H18A 109.5
C17 C18 H18B 109.5
H18A C18 H18B 109.5
C17 C18 H18C 109.5
H18A C18 H18C 109.5
H18B C18 H18C 109.5
N1 C19 C20 111.69(17)
N1 C19 H19A 109.3
C20 C19 H19A 109.3
N1 C19 H19B 109.3
C20 C19 H19B 109.3
H19A C19 H19B 107.9
O21 C20 C19 108.4(2)
O21 C20 H20A 110
C19 C20 H20A 110
O21 C20 H20B 110
C19 C20 H20B 110
H20A C20 H20B 108.4
C20 O21 H21 109.5

loop_
_geom_bond_atom_site_label_1
_geom_bond_atom_site_label_2
_geom_bond_site_symmetry_2
_geom_bond_distance
S C4 . 1.665(2)
N1 C2 . 1.365(2)
N1 C6 . 1.384(2)
N1 C19 . 1.480(2)
N1 O15 2_656 2.858(2)
C2 O15 2_656 3.182(3)
C6 O15 2_656 3.117(2)
C2 N3 . 1.302(2)
C2 C7 . 1.494(2)
N3 C4 . 1.377(2)
C4 C5 . 1.420(3)
C5 C6 . 1.358(3)
C5 C14 . 1.503(2)
C6 C13 . 1.496(3)
C7 C12 . 1.372(3)
C7 C8 . 1.377(3)
C8 C9 . 1.384(3)
C9 C10 . 1.367(4)
C10 C11 . 1.354(4)
C11 C12 . 1.388(3)
C14 O15 . 1.195(3)
C14 O16 . 1.313(2)
O16 C17 . 1.463(2)
C17 C18 . 1.478(3)
C19 C20 . 1.512(3)
C20 O21 . 1.412(3)
O21 H21 . 0.82
C8 H8 . 0.93
C9 H9 . 0.93
C10 H10 . 0.93
C11 H11 . 0.93
C12 H12 . 0.93
C13 H13A . 0.96
C13 H13B . 0.96
C13 H13C . 0.96
C17 H17A . 0.97
C17 H17B . 0.97
C18 H18A . 0.96
C18 H18B . 0.96
C18 H18C . 0.96
C19 H19A . 0.97
C19 H19B . 0.97
C20 H20A . 0.97
C20 H20B . 0.97

loop_
_geom_hbond_atom_site_label_D
_geom_hbond_atom_site_label_H
_geom_hbond_atom_site_label_A
_geom_hbond_site_symmetry_A
_geom_hbond_distance_DH
_geom_hbond_distance_HA
_geom_hbond_distance_DA
_geom_hbond_angle_DHA
_geom_hbond_publ_flag
O21 H21 N3 1_455 0.82 2.21 2.986(2) 158.5 y
C13 H13B S 1_455 0.96 2.73 3.640(2) 159.5 y

loop_
_geom_torsion_atom_site_label_1
_geom_torsion_atom_site_label_2
_geom_torsion_atom_site_label_3
_geom_torsion_atom_site_label_4
_geom_torsion
C6 N1 C2 N3 4.2(3)
C19 N1 C2 N3 -178.05(16)
C6 N1 C2 C7 -174.66(15)
C19 N1 C2 C7 3.1(2)
N1 C2 N3 C4 -0.5(3)
C7 C2 N3 C4 178.33(15)
C2 N3 C4 C5 -2.0(3)
C2 N3 C4 S 178.69(14)
N3 C4 C5 C6 0.9(3)
S C4 C5 C6 -179.84(13)
N3 C4 C5 C14 -175.92(15)
S C4 C5 C14 3.4(2)
C4 C5 C6 N1 2.7(3)
C14 C5 C6 N1 179.42(15)
C4 C5 C6 C13 -175.09(17)
C14 C5 C6 C13 1.7(3)
C2 N1 C6 C5 -5.1(2)
C19 N1 C6 C5 177.14(15)
C2 N1 C6 C13 172.76(16)
C19 N1 C6 C13 -5.0(2)
N3 C2 C7 C12 88.6(2)
N1 C2 C7 C12 -92.5(2)
N3 C2 C7 C8 -90.3(2)
N1 C2 C7 C8 88.7(2)
C12 C7 C8 C9 2.2(3)
C2 C7 C8 C9 -179.0(2)
C7 C8 C9 C10 -0.8(4)
C8 C9 C10 C11 -0.7(4)
C9 C10 C11 C12 0.7(5)
C8 C7 C12 C11 -2.1(4)
C2 C7 C12 C11 179.0(2)
C10 C11 C12 C7 0.7(4)
C6 C5 C14 O15 -85.8(3)
C4 C5 C14 O15 91.1(3)
C6 C5 C14 O16 92.9(2)
C4 C5 C14 O16 -90.3(2)
O15 C14 O16 C17 -2.3(3)
C5 C14 O16 C17 179.06(17)
C14 O16 C17 C18 -179.1(2)
C2 N1 C19 C20 93.1(2)
C6 N1 C19 C20 -89.1(2)
N1 C19 C20 O21 177.98(15)
